data_4003194
loop_
_publ_author_name
'McKellar, Scott C.'
'Sotelo, Jorge'
'Greenaway, Alex'
'Mowat, John P. S.'
'Kvam, Odin'
'Morrison, Carole A.'
'Wright, Paul A.'
'Moggach, Stephen A.'

_publ_section_title
;
 Pore Shape Modification of a Microporous Metal--Organic Framework Using
 High Pressure: Accessing a New Phase with Oversized Guest Molecules
;
_journal_issue 2
_journal_name_full 'Chemistry of Materials'
_journal_page_first 466
_journal_paper_doi 10.1021/acs.chemmater.5b02891
_journal_volume 28
_journal_year 2016
_chemical_formula_moiety 'C25.80 H12 O12 Sc2'
_chemical_formula_sum 'C25.8 H12 O12 Sc2'
_chemical_formula_weight 603.88
_space_group_IT_number 70
_space_group_name_Hall '-F 2uv 2vw'
_space_group_name_H-M_alt 'F d d d :2'
_symmetry_cell_setting orthorhombic
_symmetry_Int_Tables_number 70
_symmetry_space_group_name_Hall '-F 2uv 2vw'
_symmetry_space_group_name_H-M 'F d d d :2'
_atom_sites_solution_hydrogens difmap
_atom_sites_solution_primary other
_audit_creation_date 15-06-08
_audit_creation_method CRYSTALS_ver_14.40
_cell_angle_alpha 90
_cell_angle_beta 90
_cell_angle_gamma 90
_cell_formula_units_Z 8
_cell_length_a 8.7561(13)
_cell_length_b 20.752(2)
_cell_length_c 34.297(5)
_cell_measurement_reflns_used 1609
_cell_measurement_temperature 293
_cell_measurement_theta_max 17
_cell_measurement_theta_min 4
_cell_volume 6232.0(14)
_computing_cell_refinement 'Apex2 (Bruker AXS, 2006)'
_computing_data_collection 'Apex2 (Bruker AXS, 2006)'
_computing_data_reduction 'Apex2 (Bruker AXS, 2006)'
_computing_molecular_graphics 'CAMERON (Watkin et al., 1996)'
_computing_publication_material 'CRYSTALS (Betteridge et al., 2003)'
_computing_structure_refinement 'CRYSTALS (Betteridge et al., 2003)'
_computing_structure_solution 'Superflip (Palatinus & Chapuis, 2007)'
_diffrn_ambient_pressure 200000
_diffrn_ambient_temperature 293
_diffrn_measured_fraction_theta_full 0.670
_diffrn_measured_fraction_theta_max 0.628
_diffrn_measurement_device Area
_diffrn_measurement_device_type 'Bruker Kappa Apex2'
_diffrn_measurement_method \w
_diffrn_radiation_monochromator graphite
_diffrn_radiation_probe x-ray
_diffrn_radiation_type 'Mo K\a'
_diffrn_radiation_wavelength 0.71073
_diffrn_reflns_av_R_equivalents 0.088
_diffrn_reflns_limit_h_max 8
_diffrn_reflns_limit_h_min -8
_diffrn_reflns_limit_k_max 22
_diffrn_reflns_limit_k_min -22
_diffrn_reflns_limit_l_max 31
_diffrn_reflns_limit_l_min -31
_diffrn_reflns_number 4617
_diffrn_reflns_theta_full 17.432
_diffrn_reflns_theta_max 23.243
_diffrn_reflns_theta_min 3.801
_diffrn_standards_number 0
_exptl_absorpt_coefficient_mu 0.490
_exptl_absorpt_correction_T_max 0.95
_exptl_absorpt_correction_T_min 0.75
_exptl_absorpt_correction_type multi-scan
_exptl_absorpt_process_details 'SADABS (Siemens, 1996)'
_exptl_crystal_colour colourless
_exptl_crystal_density_diffrn 1.287
_exptl_crystal_density_method 'not measured'
_exptl_crystal_description block
_exptl_crystal_F_000 2438.400
_exptl_crystal_size_max 0.200
_exptl_crystal_size_mid 0.100
_exptl_crystal_size_min 0.100
_refine_diff_density_max 0.68
_refine_diff_density_min -0.55
_refine_ls_extinction_coef 8.524
_refine_ls_extinction_method 'Larson (1970), Equation 22'
_refine_ls_goodness_of_fit_ref 0.9276
_refine_ls_hydrogen_treatment noref
_refine_ls_matrix_type full
_refine_ls_number_parameters 103
_refine_ls_number_reflns 708
_refine_ls_number_restraints 106
_refine_ls_R_factor_all 0.0893
_refine_ls_R_factor_gt 0.0593
_refine_ls_shift/su_max 0.0099575
_refine_ls_shift/su_mean 0.0003816
_refine_ls_structure_factor_coef Fsqd
_refine_ls_weighting_details
;
 Method, part 1, Chebychev polynomial, (Watkin, 1994, Prince, 1982) 
 [weight] = 1.0/[A~0~*T~0~(x)+A~1~*T~1~(x) ... +A~n-1~]*T~n-1~(x)] 
 where A~i~ are the Chebychev coefficients listed below and x= Fcalc/Fmax 
 Method = Robust Weighting (Prince, 1982) 
 W = [weight] * [1-(deltaF/6*sigmaF)^2^]^2^ 
 A~i~ are: 
 6.25 7.42 2.76 0.760 0.241 
;
_refine_ls_weighting_scheme calc
_refine_ls_wR_factor_all 0.1465
_refine_ls_wR_factor_gt 0.1258
_refine_ls_wR_factor_ref 0.1465
_reflns_limit_h_max 8
_reflns_limit_h_min 0
_reflns_limit_k_max 22
_reflns_limit_k_min 0
_reflns_limit_l_max 31
_reflns_limit_l_min 0
_reflns_number_gt 527
_reflns_number_total 711
_reflns_threshold_expression I>2.0\s(I)
_oxford_diffrn_Wilson_B_factor 0.00
_oxford_diffrn_Wilson_scale 0.00
_oxford_refine_ls_r_factor_ref 0.0893
_oxford_refine_ls_scale 0.05026(3)
_oxford_reflns_number_all 708
_oxford_reflns_threshold_expression_ref I>-3.0\s(I)
_oxford_structure_analysis_title 'ST3120s in Fddd'
_cod_data_source_file cm5b02891_si_003.cif
_cod_data_source_block SC2BDC3_23dmb_I
_cod_depositor_comments
;
The following automatic conversions were performed:

data item '_atom_sites_solution_primary' value 'Other' was changed to
'other' in accordance with the
/home/saulius/struct/COD-crude-data/automatic-downloads/DataCite-retrospective/ACS/depositions/lib/dictionaries/cif_core.dic
dictionary named 'cif_core.dic' version 2.4.2 last updated on
2011-04-26.

Automatic conversion script
Id: cif_fix_values 6909 2019-04-08 15:41:33Z antanas 
;
_cod_original_cell_volume 6232.1(15)
_cod_original_sg_symbol_H-M 'F d d d'
_cod_original_formula_sum 'C25.80 H12 O12 Sc2'
_cod_database_code 4003194

loop_
_symmetry_equiv_pos_as_xyz
x,y,z
-x,-y,-z
x,y+1/2,z+1/2
-x,-y+1/2,-z+1/2
x+1/2,y,z+1/2
-x+1/2,-y,-z+1/2
x+1/2,y+1/2,z
-x+1/2,-y+1/2,-z
-x,y+1/4,z+1/4
x,-y+1/4,-z+1/4
-x,y+3/4,z+3/4
x,-y+3/4,-z+3/4
-x+1/2,y+1/4,z+3/4
x+1/2,-y+1/4,-z+3/4
-x+1/2,y+3/4,z+1/4
x+1/2,-y+3/4,-z+1/4
x+1/4,-y,z+1/4
-x+1/4,y,-z+1/4
x+1/4,-y+1/2,z+3/4
-x+1/4,y+1/2,-z+3/4
x+3/4,-y,z+3/4
-x+3/4,y,-z+3/4
x+3/4,-y+1/2,z+1/4
-x+3/4,y+1/2,-z+1/4
-x+1/4,-y+3/4,z+1/2
x+1/4,y+3/4,-z+1/2
-x+1/4,-y+5/4,z+1
x+1/4,y+5/4,-z+1
-x+3/4,-y+3/4,z+1
x+3/4,y+3/4,-z+1
-x+3/4,-y+5/4,z+1/2
x+3/4,y+5/4,-z+1/2

loop_
_atom_site_label
_atom_site_type_symbol
_atom_site_fract_x
_atom_site_fract_y
_atom_site_fract_z
_atom_site_U_iso_or_equiv
_atom_site_occupancy
_atom_site_adp_type
_atom_site_refinement_flags_posn
_atom_site_refinement_flags_adp
Sc1 Sc 0.3750 0.3750 0.63568(6) 0.0166 1.0000 Uani S T
O1 O 0.2449(8) 0.3343(4) 0.5929(2) 0.0525 1.0000 Uani . U
O2 O 0.0088(7) 0.3329(3) 0.57052(18) 0.0406 1.0000 Uani . U
O3 O 0.2448(8) 0.4583(2) 0.6353(2) 0.0457 1.0000 Uani . U
C1 C 0.1476(11) 0.3199(4) 0.5677(3) 0.0332 1.0000 Uani D U
C2 C 0.2005(7) 0.2841(3) 0.53281(19) 0.0347 1.0000 Uani D U
C3 C 0.0966(8) 0.2640(4) 0.5048(2) 0.0560 1.0000 Uani D U
C4 C 0.1474(9) 0.2305(4) 0.4723(2) 0.0604 1.0000 Uani D U
C5 C 0.1250 0.4859(5) 0.6250 0.0322 1.0000 Uani DS TU
C6 C 0.1250 0.5582(4) 0.6250 0.0339 1.0000 Uani DS TU
C7 C 0.2606(10) 0.5915(5) 0.6317(3) 0.0364 0.5000 Uani D U
C8 C 0.2606(10) 0.6587(5) 0.6315(3) 0.0410 0.5000 Uani D U
C9 C 0.50(3) 0.15(2) 0.0806(4) 1.0(3) 0.3000 Uiso D U
C10 C 0.6250 0.1250 0.10328(15) 1.0(3) 0.3000 Uiso DS U
H3 H -0.0100 0.2726 0.5083 0.0657 1.0000 Uiso . .
H4 H 0.0731 0.2158 0.4531 0.0680 1.0000 Uiso . .
H7 H 0.3549 0.5682 0.6360 0.0453 0.5000 Uiso . .
H8 H 0.3554 0.6822 0.6350 0.0509 0.5000 Uiso . .

loop_
_atom_site_aniso_label
_atom_site_aniso_U_11
_atom_site_aniso_U_22
_atom_site_aniso_U_33
_atom_site_aniso_U_23
_atom_site_aniso_U_13
_atom_site_aniso_U_12
Sc1 0.0178(17) 0.0188(9) 0.0133(16) 0.0000 0.0000 -0.0009(10)
O1 0.037(5) 0.088(5) 0.032(5) -0.041(4) -0.006(3) -0.001(4)
O2 0.027(4) 0.064(4) 0.031(5) -0.024(3) 0.004(2) 0.007(3)
O3 0.029(5) 0.025(3) 0.083(6) -0.004(3) -0.007(3) 0.006(3)
C1 0.023(4) 0.056(5) 0.020(5) -0.023(4) 0.005(3) -0.003(4)
C2 0.024(4) 0.060(5) 0.020(6) -0.025(4) 0.000(3) 0.003(4)
C3 0.025(5) 0.105(8) 0.039(7) -0.051(6) -0.009(3) 0.019(6)
C4 0.027(5) 0.112(7) 0.042(7) -0.059(6) -0.013(4) 0.019(6)
C5 0.017(7) 0.021(3) 0.058(10) 0.0000 0.007(5) 0.0000
C6 0.020(8) 0.021(3) 0.061(10) 0.0000 0.000(5) 0.0000
C7 0.019(8) 0.026(5) 0.065(11) 0.001(6) 0.000(6) -0.004(7)
C8 0.021(9) 0.030(6) 0.073(12) -0.001(8) -0.004(8) -0.011(9)

loop_
_atom_type_symbol
_atom_type_scat_dispersion_real
_atom_type_scat_dispersion_imag
_atom_type_scat_Cromer_Mann_a1
_atom_type_scat_Cromer_Mann_b1
_atom_type_scat_Cromer_Mann_a2
_atom_type_scat_Cromer_Mann_b2
_atom_type_scat_Cromer_Mann_a3
_atom_type_scat_Cromer_Mann_b3
_atom_type_scat_Cromer_Mann_a4
_atom_type_scat_Cromer_Mann_b4
_atom_type_scat_Cromer_Mann_c
_atom_type_scat_source
C 0.0033 0.0016 2.3100 20.8439 1.0200 10.2075 1.5886 0.5687 0.8650 51.6512 0.2156 'International Tables Vol C 4.2.6.8 and 6.1.1.4'
H 0.0000 0.0000 0.4930 10.5109 0.3229 26.1257 0.1402 3.1424 0.0408 57.7998 0.0030 'International Tables Vol C 4.2.6.8 and 6.1.1.4'
O 0.0106 0.0060 3.0485 13.2771 2.2868 5.7011 1.5463 0.3239 0.8670 32.9089 0.2508 'International Tables Vol C 4.2.6.8 and 6.1.1.4'
Sc 0.2519 0.3716 9.1890 9.0213 7.3679 0.5729 1.6409 136.1080 1.4680 51.3531 1.3329 'International Tables Vol C 4.2.6.8 and 6.1.1.4'

loop_
_geom_angle_atom_site_label_1
_geom_angle_site_symmetry_1
_geom_angle_atom_site_label_2
_geom_angle_atom_site_label_3
_geom_angle_site_symmetry_3
_geom_angle
_geom_angle_publ_flag
O2 16_556 Sc1 O2 18_556 88.4(4) yes
O2 16_556 Sc1 O3 29_554 92.6(3) yes
O2 18_556 Sc1 O3 29_554 88.0(3) yes
O2 16_556 Sc1 O1 29_554 91.8(3) yes
O2 18_556 Sc1 O1 29_554 179.8(3) yes
O3 29_554 Sc1 O1 29_554 91.9(3) yes
O2 16_556 Sc1 O1 . 179.8(3) yes
O2 18_556 Sc1 O1 . 91.8(3) yes
O3 29_554 Sc1 O1 . 87.5(3) yes
O1 29_554 Sc1 O1 . 88.0(5) yes
O2 16_556 Sc1 O3 . 88.0(3) yes
O2 18_556 Sc1 O3 . 92.6(3) yes
O3 29_554 Sc1 O3 . 179.3(4) yes
O1 29_554 Sc1 O3 . 87.5(3) yes
O1 . Sc1 O3 . 91.9(3) yes
Sc1 . O1 C1 . 167.6(7) yes
Sc1 16_456 O2 C1 . 133.6(5) yes
Sc1 . O3 C5 . 148.1(6) yes
O1 . C1 O2 . 123.9(9) yes
O1 . C1 C2 . 117.7(9) yes
O2 . C1 C2 . 118.4(7) yes
C1 . C2 C4 8_556 121.0(6) yes
C1 . C2 C3 . 120.3(6) yes
C4 8_556 C2 C3 . 118.7(5) yes
C2 . C3 C4 . 119.8(6) yes
C2 . C3 H3 . 119.8 no
C4 . C3 H3 . 120.4 no
C3 . C4 C2 8_556 121.5(6) yes
C3 . C4 H4 . 119.0 no
C2 8_556 C4 H4 . 119.4 no
O3 . C5 O3 18_556 125.3(10) yes
O3 . C5 C6 . 117.4(5) yes
O3 18_556 C5 C6 . 117.4(5) yes
C5 . C6 C7 18_556 119.7(5) yes
C5 . C6 C8 10_566 119.6(6) yes
C7 18_556 C6 C8 10_566 117.2(7) yes
C5 . C6 C8 27_554 119.6(6) yes
C7 18_556 C6 C8 27_554 18.7(6) yes
C8 10_566 C6 C8 27_554 120.8(11) yes
C5 . C6 C7 . 119.7(5) yes
C7 18_556 C6 C7 . 120.6(10) yes
C8 10_566 C6 C7 . 18.7(6) yes
C8 27_554 C6 C7 . 117.2(7) yes
H8 10_566 C7 C7 10_566 104.7 no
H8 10_566 C7 C6 . 109.1 no
C7 10_566 C7 C6 . 114.7(6) yes
H8 10_566 C7 C8 . 115.7 no
C7 10_566 C7 C8 . 18.0(6) yes
C6 . C7 C8 . 119.7(7) yes
H8 10_566 C7 H7 . 39.5 no
C7 10_566 C7 H7 . 121.4 no
C6 . C7 H7 . 120.3 no
C8 . C7 H7 . 120.0 no
H7 10_566 C8 C8 10_566 104.2 no
H7 10_566 C8 C7 . 115.4 no
C8 10_566 C8 C7 . 18.0(6) yes
H7 10_566 C8 C6 10_566 109.3 no
C8 10_566 C8 C6 10_566 115.0(6) yes
C7 . C8 C6 10_566 119.7(8) yes
H7 10_566 C8 H8 . 39.4 no
C8 10_566 C8 H8 . 121.2 no
C7 . C8 H8 . 120.1 no
C6 10_566 C8 H8 . 120.2 no
C9 . C10 C9 27_644 117.2(9) yes
C9 . C10 C10 10_555 121.4(4) yes
C9 27_644 C10 C10 10_555 121.4(4) yes
C8 10_566 H7 H8 10_566 58.5 no
C8 10_566 H7 C7 . 23.4 no
H8 10_566 H7 C7 . 82.0 no
C7 10_566 H8 H7 10_566 58.5 no
C7 10_566 H8 C8 . 23.6 no
H7 10_566 H8 C8 . 82.1 no

loop_
_geom_bond_atom_site_label_1
_geom_bond_atom_site_label_2
_geom_bond_site_symmetry_2
_geom_bond_distance
_geom_bond_publ_flag
Sc1 O2 16_556 2.096(6) yes
Sc1 O2 18_556 2.096(6) yes
Sc1 O3 29_554 2.070(5) yes
Sc1 O1 29_554 2.041(6) yes
Sc1 O1 . 2.041(6) yes
Sc1 O3 . 2.070(5) yes
O1 C1 . 1.250(11) yes
O2 C1 . 1.249(11) yes
O3 C5 . 1.246(7) yes
C1 C2 . 1.482(10) yes
C2 C4 8_556 1.377(8) yes
C2 C3 . 1.386(8) yes
C3 C4 . 1.388(7) yes
C3 H3 . 0.958 no
C4 H4 . 0.975 no
C5 C6 . 1.501(12) yes
C6 C7 18_556 1.393(9) yes
C6 C8 10_566 1.389(9) yes
C6 C8 27_554 1.389(9) yes
C6 C7 . 1.393(9) yes
C7 H8 10_566 1.124 no
C7 C7 10_566 1.47(2) yes
C7 C8 . 1.396(8) yes
C7 H7 . 0.968 no
C8 H7 10_566 1.127 no
C8 C8 10_566 1.47(2) yes
C8 H8 . 0.970 no
C9 C10 . 1.490(10) yes
C10 C10 10_555 1.490(10) yes
H7 H8 10_566 0.722 no
